data_4345436
loop_
_publ_author_name
'Schoop, Leslie M.'
'Eger, Roland'
'Kremer, Reinhard K.'
'Kuhn, Alexander'
'Nuss, J\"urgen'
'Lotsch, Bettina V.'

_publ_section_title
;
 Structural Stability Diagram of ALnP2S6 Compounds (A = Na, K, Rb, Cs; Ln
 = Lanthanide).
;
_journal_issue 3
_journal_name_full 'Inorganic chemistry'
_journal_page_first 1121
_journal_page_last 1131
_journal_paper_doi 10.1021/acs.inorgchem.6b02052
_journal_volume 56
_journal_year 2017
_chemical_formula_moiety 'Na Pr P2 S6'
_chemical_formula_sum 'Na P2 Pr S6'
_chemical_formula_weight 418.20
_chemical_properties_physical 'air-sensitive, moisture-sensitive'
_space_group_IT_number 14
_symmetry_cell_setting monoclinic
_symmetry_Int_Tables_number 14
_symmetry_space_group_name_Hall '-P 2ybc'
_symmetry_space_group_name_H-M 'P 1 21/c 1'
_atom_sites_solution_primary direct
_atom_sites_solution_secondary difmap
_audit_creation_method SHELXL-97
_cell_angle_alpha 90.00
_cell_angle_beta 111.55
_cell_angle_gamma 90.00
_cell_formula_units_Z 4
_cell_length_a 11.6056(4)
_cell_length_b 7.3991(2)
_cell_length_c 11.1533(4)
_cell_measurement_reflns_used 9910
_cell_measurement_temperature 298(2)
_cell_measurement_theta_max 34.80
_cell_measurement_theta_min 3.18
_cell_volume 890.80(5)
_computing_cell_refinement 'Bruker Suite (Bruker AXS, 2013)'
_computing_data_collection 'Bruker Suite (Bruker AXS, 2013)'
_computing_data_reduction 'Bruker Suite (Bruker AXS, 2013)'
_computing_structure_refinement 'SHELXL (Sheldrick, 2008)'
_computing_structure_solution 'SHELXS (Sheldrick, 2008)'
_diffrn_ambient_temperature 298(2)
_diffrn_measured_fraction_theta_full 0.959
_diffrn_measured_fraction_theta_max 0.959
_diffrn_measurement_device_type 'SMART APEX I, Bruker AXS'
_diffrn_measurement_method \wscan
_diffrn_radiation_monochromator graphite
_diffrn_radiation_probe x-ray
_diffrn_radiation_type MoK\a
_diffrn_radiation_wavelength 0.71073
_diffrn_reflns_av_R_equivalents 0.0198
_diffrn_reflns_av_sigmaI/netI 0.0176
_diffrn_reflns_limit_h_max 18
_diffrn_reflns_limit_h_min -18
_diffrn_reflns_limit_k_max 11
_diffrn_reflns_limit_k_min -11
_diffrn_reflns_limit_l_max 17
_diffrn_reflns_limit_l_min -17
_diffrn_reflns_number 13695
_diffrn_reflns_theta_full 34.98
_diffrn_reflns_theta_max 34.98
_diffrn_reflns_theta_min 1.89
_diffrn_source 'fine-focus sealed tube'
_exptl_absorpt_coefficient_mu 7.197
_exptl_absorpt_correction_T_max 0.497
_exptl_absorpt_correction_T_min 0.325
_exptl_absorpt_correction_type multi-scan
_exptl_absorpt_process_details
; 
Sheldrick, G. M. (2014) SADABS - Bruker AXS area detector scaling and 
absorption, version 2014/3, University of G\"ottingen. Germany. 
;
_exptl_crystal_colour green
_exptl_crystal_density_diffrn 3.118
_exptl_crystal_density_method 'not measured'
_exptl_crystal_description platelet
_exptl_crystal_F_000 784
_exptl_crystal_size_max 0.16
_exptl_crystal_size_mid 0.10
_exptl_crystal_size_min 0.05
_refine_diff_density_max 1.143
_refine_diff_density_min -1.050
_refine_diff_density_rms 0.164
_refine_ls_extinction_coef 0.0006(2)
_refine_ls_extinction_expression Fc^*^=kFc[1+0.001xFc^2^\l^3^/sin(2\q)]^-1/4^
_refine_ls_extinction_method SHELXL
_refine_ls_goodness_of_fit_ref 1.117
_refine_ls_matrix_type full
_refine_ls_number_parameters 92
_refine_ls_number_reflns 3751
_refine_ls_number_restraints 0
_refine_ls_restrained_S_all 1.117
_refine_ls_R_factor_all 0.0202
_refine_ls_R_factor_gt 0.0197
_refine_ls_shift/su_max 0.001
_refine_ls_shift/su_mean 0.000
_refine_ls_structure_factor_coef Fsqd
_refine_ls_weighting_details 'calc w=1/[\s^2^(Fo^2^)+(0.0249P)^2^+0.7775P] where P=(Fo^2^+2Fc^2^)/3'
_refine_ls_weighting_scheme calc
_refine_ls_wR_factor_gt 0.0494
_refine_ls_wR_factor_ref 0.0497
_reflns_number_gt 3665
_reflns_number_total 3751
_reflns_threshold_expression >2sigma(I)
_cod_data_source_file ic6b02052_si_008.cif
_cod_data_source_block lot13x
_cod_original_cell_volume 890.77(5)
_cod_original_sg_symbol_H-M 'P 21/c'
_cod_database_code 4345436
_shelx_estimated_absorpt_t_min 0.3922
_shelx_estimated_absorpt_t_max 0.7148

loop_
_symmetry_equiv_pos_as_xyz
'x, y, z'
'-x, y+1/2, -z+1/2'
'-x, -y, -z'
'x, -y-1/2, z-1/2'

loop_
_atom_site_label
_atom_site_type_symbol
_atom_site_fract_x
_atom_site_fract_y
_atom_site_fract_z
_atom_site_U_iso_or_equiv
_atom_site_adp_type
_atom_site_occupancy
_atom_site_symmetry_multiplicity
_atom_site_calc_flag
Pr1 Pr 0.156907(8) 0.608934(12) 0.410438(8) 0.01334(4) Uani 1 1 d
P1 P 0.30736(4) 0.88539(5) 0.25110(4) 0.01225(8) Uani 1 1 d
P2 P 0.17758(4) 1.10233(5) 0.25172(4) 0.01199(8) Uani 1 1 d
S1 S 0.05345(4) 0.98174(6) 0.31644(4) 0.01606(8) Uani 1 1 d
S2 S 0.38534(4) 0.80443(6) 0.43522(4) 0.01707(8) Uani 1 1 d
S3 S -0.09349(4) 0.68785(6) 0.43299(4) 0.01515(7) Uani 1 1 d
S4 S 0.19367(4) 0.68578(6) 0.14830(4) 0.01570(7) Uani 1 1 d
S5 S 0.40968(4) 0.50916(6) 0.65896(5) 0.01872(8) Uani 1 1 d
S6 S 0.28684(4) 0.29172(6) 0.36776(4) 0.01735(8) Uani 1 1 d
Na1 Na 0.64071(11) 0.88957(13) 0.37878(12) 0.0322(2) Uani 1 1 d

loop_
_atom_site_aniso_label
_atom_site_aniso_U_11
_atom_site_aniso_U_22
_atom_site_aniso_U_33
_atom_site_aniso_U_23
_atom_site_aniso_U_13
_atom_site_aniso_U_12
Pr1 0.01474(5) 0.01227(5) 0.01332(5) -0.00016(2) 0.00553(4) -0.00053(2)
P1 0.01264(17) 0.01212(17) 0.01219(17) 0.00079(12) 0.00477(14) 0.00066(12)
P2 0.01257(17) 0.01108(17) 0.01237(17) 0.00000(12) 0.00465(14) 0.00041(12)
S1 0.01490(17) 0.01671(17) 0.01830(18) 0.00421(14) 0.00813(14) 0.00213(13)
S2 0.01573(17) 0.01974(19) 0.01334(16) 0.00312(13) 0.00251(13) -0.00006(14)
S3 0.01653(17) 0.01551(17) 0.01267(16) -0.00132(12) 0.00448(13) -0.00228(13)
S4 0.01771(17) 0.01356(16) 0.01505(16) -0.00056(12) 0.00511(13) -0.00218(13)
S5 0.02077(19) 0.01878(19) 0.02095(19) -0.00165(15) 0.01276(16) 0.00064(15)
S6 0.01661(17) 0.01437(17) 0.01860(18) -0.00423(14) 0.00355(14) 0.00007(13)
Na1 0.0330(5) 0.0247(5) 0.0360(5) 0.0029(4) 0.0095(4) -0.0005(3)

loop_
_atom_type_symbol
_atom_type_description
_atom_type_scat_dispersion_real
_atom_type_scat_dispersion_imag
_atom_type_scat_source
Na Na 0.0362 0.0249 'International Tables Vol C Tables 4.2.6.8 and 6.1.1.4'
P P 0.1023 0.0942 'International Tables Vol C Tables 4.2.6.8 and 6.1.1.4'
S S 0.1246 0.1234 'International Tables Vol C Tables 4.2.6.8 and 6.1.1.4'
Pr Pr -0.2180 2.8214 'International Tables Vol C Tables 4.2.6.8 and 6.1.1.4'

loop_
_geom_angle_atom_site_label_1
_geom_angle_atom_site_label_2
_geom_angle_atom_site_label_3
_geom_angle
_geom_angle_site_symmetry_1
_geom_angle_site_symmetry_3
S6 Pr1 S2 84.785(13) . .
S6 Pr1 S4 130.360(12) . 4_576
S2 Pr1 S4 80.485(13) . 4_576
S6 Pr1 S1 85.297(12) . 2_545
S2 Pr1 S1 132.084(12) . 2_545
S4 Pr1 S1 137.423(12) 4_576 2_545
S6 Pr1 S1 146.677(13) . .
S2 Pr1 S1 79.295(12) . .
S4 Pr1 S1 75.577(12) 4_576 .
S1 Pr1 S1 84.034(7) 2_545 .
S6 Pr1 S3 76.299(13) . 3_566
S2 Pr1 S3 134.160(12) . 3_566
S4 Pr1 S3 80.898(12) 4_576 3_566
S1 Pr1 S3 87.928(12) 2_545 3_566
S1 Pr1 S3 134.547(12) . 3_566
S6 Pr1 S3 136.750(12) . .
S2 Pr1 S3 138.383(12) . .
S4 Pr1 S3 69.883(12) 4_576 .
S1 Pr1 S3 67.691(11) 2_545 .
S1 Pr1 S3 65.708(11) . .
S3 Pr1 S3 69.852(14) 3_566 .
S6 Pr1 S4 74.955(12) . .
S2 Pr1 S4 64.843(12) . .
S4 Pr1 S4 135.739(7) 4_576 .
S1 Pr1 S4 67.300(12) 2_545 .
S1 Pr1 S4 71.797(11) . .
S3 Pr1 S4 143.183(11) 3_566 .
S3 Pr1 S4 119.777(12) . .
S6 Pr1 S5 66.661(12) . .
S2 Pr1 S5 62.497(12) . .
S4 Pr1 S5 64.455(11) 4_576 .
S1 Pr1 S5 148.226(13) 2_545 .
S1 Pr1 S5 127.638(12) . .
S3 Pr1 S5 71.672(12) 3_566 .
S3 Pr1 S5 123.488(11) . .
S4 Pr1 S5 115.965(12) . .
S5 P1 S2 120.95(3) 4_575 .
S5 P1 S4 112.34(3) 4_575 .
S2 P1 S4 108.41(3) . .
S5 P1 P2 104.71(3) 4_575 .
S2 P1 P2 105.43(3) . .
S4 P1 P2 103.21(3) . .
S6 P2 S3 112.99(3) 1_565 2
S6 P2 S1 115.96(3) 1_565 .
S3 P2 S1 110.91(3) 2 .
S6 P2 P1 103.87(3) 1_565 .
S3 P2 P1 107.36(3) 2 .
S1 P2 P1 104.78(2) . .
P2 S1 Pr1 91.513(19) . 2
P2 S1 Pr1 106.17(2) . .
Pr1 S1 Pr1 133.091(16) 2 .
P1 S2 Pr1 89.92(2) . .
P1 S2 Na1 110.00(3) . 3_676
Pr1 S2 Na1 96.53(2) . 3_676
P1 S2 Na1 81.21(3) . .
Pr1 S2 Na1 156.18(3) . .
Na1 S2 Na1 107.28(3) 3_676 .
P2 S3 Pr1 103.23(2) 2_545 3_566
P2 S3 Pr1 88.517(19) 2_545 .
Pr1 S3 Pr1 110.148(14) 3_566 .
P2 S3 Na1 83.44(3) 2_545 1_455
Pr1 S3 Na1 91.42(2) 3_566 1_455
Pr1 S3 Na1 158.22(2) . 1_455
P1 S4 Pr1 89.003(19) . 4_575
P1 S4 Na1 106.29(3) . 2_645
Pr1 S4 Na1 99.90(3) 4_575 2_645
P1 S4 Pr1 83.625(18) . .
Pr1 S4 Pr1 154.380(16) 4_575 .
Na1 S4 Pr1 105.72(3) 2_645 .
P1 S5 Na1 90.22(3) 4_576 4_576
P1 S5 Na1 109.52(3) 4_576 3_666
Na1 S5 Na1 115.50(3) 4_576 3_666
P1 S5 Pr1 80.28(2) 4_576 .
Na1 S5 Pr1 152.50(3) 4_576 .
Na1 S5 Pr1 91.99(3) 3_666 .
P2 S6 Pr1 115.07(2) 1_545 .
P2 S6 Na1 100.94(3) 1_545 3_666
Pr1 S6 Na1 101.02(3) . 3_666
P2 S6 Na1 84.74(3) 1_545 2_645
Pr1 S6 Na1 105.62(2) . 2_645
Na1 S6 Na1 147.28(4) 3_666 2_645
S6 Na1 S5 138.77(4) 3_666 4_575
S6 Na1 S4 117.35(4) 3_666 2_655
S5 Na1 S4 98.57(3) 4_575 2_655
S6 Na1 S5 70.20(3) 3_666 3_666
S5 Na1 S5 93.52(3) 4_575 3_666
S4 Na1 S5 143.21(4) 2_655 3_666
S6 Na1 S2 76.09(3) 3_666 3_676
S5 Na1 S2 94.91(3) 4_575 3_676
S4 Na1 S2 76.24(3) 2_655 3_676
S5 Na1 S2 137.26(4) 3_666 3_676
S6 Na1 S6 129.69(4) 3_666 2_655
S5 Na1 S6 78.12(3) 4_575 2_655
S4 Na1 S6 72.68(3) 2_655 2_655
S5 Na1 S6 76.09(3) 3_666 2_655
S2 Na1 S6 146.61(4) 3_676 2_655
S6 Na1 S3 72.50(3) 3_666 1_655
S5 Na1 S3 139.96(4) 4_575 1_655
S4 Na1 S3 75.94(3) 2_655 1_655
S5 Na1 S3 72.57(2) 3_666 1_655
S2 Na1 S3 121.06(4) 3_676 1_655
S6 Na1 S3 62.25(2) 2_655 1_655
S6 Na1 S2 72.05(3) 3_666 .
S5 Na1 S2 66.89(3) 4_575 .
S4 Na1 S2 144.03(4) 2_655 .
S5 Na1 S2 72.43(3) 3_666 .
S2 Na1 S2 72.73(3) 3_676 .
S6 Na1 S2 130.47(4) 2_655 .
S3 Na1 S2 136.59(3) 1_655 .

loop_
_geom_bond_atom_site_label_1
_geom_bond_atom_site_label_2
_geom_bond_distance
_geom_bond_site_symmetry_2
Pr1 S6 2.9217(4) .
Pr1 S2 2.9426(5) .
Pr1 S4 2.9488(4) 4_576
Pr1 S1 2.9512(4) 2_545
Pr1 S1 3.0373(4) .
Pr1 S3 3.0590(4) 3_566
Pr1 S3 3.0637(5) .
Pr1 S4 3.1575(4) .
Pr1 S5 3.2953(5) .
P1 S5 1.9929(6) 4_575
P1 S2 2.0073(6) .
P1 S4 2.0311(6) .
P1 P2 2.2029(6) .
P2 S6 2.0101(6) 1_565
P2 S3 2.0297(6) 2
P2 S1 2.0388(6) .
S1 Pr1 2.9512(4) 2
S2 Na1 3.1594(12) 3_676
S2 Na1 3.3087(13) .
S3 P2 2.0298(6) 2_545
S3 Pr1 3.0590(4) 3_566
S3 Na1 3.2770(12) 1_455
S4 Pr1 2.9488(4) 4_575
S4 Na1 3.0026(11) 2_645
S5 P1 1.9929(6) 4_576
S5 Na1 2.9885(13) 4_576
S5 Na1 3.0071(11) 3_666
S6 P2 2.0101(6) 1_545
S6 Na1 2.9583(13) 3_666
S6 Na1 3.2390(13) 2_645
Na1 S6 2.9583(13) 3_666
Na1 S5 2.9885(13) 4_575
Na1 S4 3.0026(11) 2_655
Na1 S5 3.0071(11) 3_666
Na1 S2 3.1594(12) 3_676
Na1 S6 3.2390(13) 2_655
Na1 S3 3.2770(12) 1_655
